data_4314702
loop_
_publ_author_name
'Lin-Hua Xie'
'Jian-Bin Lin'
'Xiao-Min Liu'
'Yu Wang'
'Wei-Xiong Zhang'
'Jie-Peng Zhang'
'Xiao-Ming Chen'

_publ_section_title
;
 Porous Coordination Polymer with Flexibility Imparted by Coordinatively
 Changeable Lithium Ions on the Pore Surface
;
_journal_name_full 'Inorganic Chemistry'
_journal_page_first 1158
_journal_page_last 1165
_journal_paper_doi 10.1021/ic902077j
_journal_volume 49
_journal_year 2010
_chemical_formula_sum 'C9 H3 Li O6 Zn'
_chemical_formula_weight 279.42
_chemical_name_systematic
; 
 ? 
;
_space_group_IT_number 96
_symmetry_cell_setting tetragonal
_symmetry_space_group_name_Hall 'P 4nw 2abw'
_symmetry_space_group_name_H-M 'P 43 21 2'
_atom_sites_solution_hydrogens geom
_atom_sites_solution_primary direct
_atom_sites_solution_secondary difmap
_audit_creation_method SHELXL-97
_cell_angle_alpha 90.00
_cell_angle_beta 90.00
_cell_angle_gamma 90.00
_cell_formula_units_Z 8
_cell_length_a 16.3377(3)
_cell_length_b 16.3377(3)
_cell_length_c 11.2811(4)
_cell_measurement_temperature 293(2)
_cell_volume 3011.16(13)
_computing_cell_refinement 'Bruker SMART'
_computing_data_collection 'Bruker SMART'
_computing_data_reduction 'Bruker SAINT'
_computing_molecular_graphics 'Bruker SHELXTL'
_computing_publication_material 'Bruker SHELXTL'
_computing_structure_refinement 'SHELXL-97 (Sheldrick, 1997)'
_computing_structure_solution 'SHELXS-97 (Sheldrick, 1990)'
_diffrn_ambient_temperature 293(2)
_diffrn_measured_fraction_theta_full 0.997
_diffrn_measured_fraction_theta_max 0.997
_diffrn_measurement_device_type 'Bruker Apex CCD area-detector'
_diffrn_measurement_method 'phi and omega scans'
_diffrn_radiation_monochromator graphite
_diffrn_radiation_source 'fine-focus sealed tube'
_diffrn_radiation_type MoK\a
_diffrn_radiation_wavelength 0.71073
_diffrn_reflns_av_R_equivalents 0.0341
_diffrn_reflns_av_sigmaI/netI 0.0243
_diffrn_reflns_limit_h_max 19
_diffrn_reflns_limit_h_min -20
_diffrn_reflns_limit_k_max 20
_diffrn_reflns_limit_k_min -20
_diffrn_reflns_limit_l_max 14
_diffrn_reflns_limit_l_min -13
_diffrn_reflns_number 24288
_diffrn_reflns_theta_full 26.36
_diffrn_reflns_theta_max 26.36
_diffrn_reflns_theta_min 1.76
_exptl_absorpt_coefficient_mu 1.637
_exptl_absorpt_correction_T_max 0.7461
_exptl_absorpt_correction_T_min 0.7146
_exptl_absorpt_correction_type none
_exptl_crystal_colour colorless
_exptl_crystal_density_diffrn 1.233
_exptl_crystal_density_method 'not measured'
_exptl_crystal_description block
_exptl_crystal_F_000 1104
_exptl_crystal_size_max 0.22
_exptl_crystal_size_mid 0.20
_exptl_crystal_size_min 0.19
_refine_diff_density_max 0.447
_refine_diff_density_min -0.186
_refine_diff_density_rms 0.056
_refine_ls_abs_structure_details 'Flack H D (1983), Acta Cryst. A39, 876-881'
_refine_ls_abs_structure_Flack -0.005(11)
_refine_ls_extinction_method none
_refine_ls_goodness_of_fit_ref 1.074
_refine_ls_hydrogen_treatment constr
_refine_ls_matrix_type full
_refine_ls_number_parameters 154
_refine_ls_number_reflns 3075
_refine_ls_number_restraints 0
_refine_ls_restrained_S_all 1.074
_refine_ls_R_factor_all 0.0255
_refine_ls_R_factor_gt 0.0238
_refine_ls_shift/su_max 0.001
_refine_ls_shift/su_mean 0.000
_refine_ls_structure_factor_coef Fsqd
_refine_ls_weighting_details 'calc w=1/[\s^2^(Fo^2^)+(0.0331P)^2^+0.5795P] where P=(Fo^2^+2Fc^2^)/3'
_refine_ls_weighting_scheme calc
_refine_ls_wR_factor_gt 0.0584
_refine_ls_wR_factor_ref 0.0594
_reflns_number_gt 2942
_reflns_number_total 3075
_reflns_threshold_expression >2sigma(I)
_cod_data_source_file ic902077j_si_002_4.cif
_cod_data_source_block 1@P4(3)2(1)2
_cod_depositor_comments
;
The following automatic conversions were performed:

'_symmetry_cell_setting' value 'Tetragonal' changed to 'tetragonal'
according to the built-in table from CIF Core dictionary named
'cif_core.dic' version 2.4.1 from 2010-06-29.

Automatic conversion script
Id: cif_fix_values 1646 2011-03-28 12:23:43Z adriana 
;
_cod_database_code 4314702

loop_
_symmetry_equiv_pos_as_xyz
'x, y, z'
'-x, -y, z+1/2'
'-y+1/2, x+1/2, z+3/4'
'y+1/2, -x+1/2, z+1/4'
'-x+1/2, y+1/2, -z+3/4'
'x+1/2, -y+1/2, -z+1/4'
'y, x, -z'
'-y, -x, -z+1/2'

loop_
_atom_site_label
_atom_site_type_symbol
_atom_site_fract_x
_atom_site_fract_y
_atom_site_fract_z
_atom_site_U_iso_or_equiv
_atom_site_adp_type
_atom_site_occupancy
_atom_site_symmetry_multiplicity
_atom_site_calc_flag
_atom_site_refinement_flags
_atom_site_disorder_assembly
_atom_site_disorder_group
Li1 Li 0.1745(2) 0.5965(2) 0.1274(3) 0.0254(7) Uani 1 1 d . . .
Zn1 Zn 0.083223(14) 0.673503(14) 0.91067(2) 0.02007(7) Uani 1 1 d . . .
O1 O 0.00232(8) 0.68135(9) 0.77303(12) 0.0211(3) Uani 1 1 d . . .
O2 O -0.05954(9) 0.61003(11) 0.63027(14) 0.0326(4) Uani 1 1 d . . .
O3 O 0.25025(10) 0.82897(10) 0.59389(15) 0.0332(4) Uani 1 1 d . . .
O4 O 0.31557(11) 0.77079(11) 0.44231(17) 0.0400(4) Uani 1 1 d . . .
O5 O 0.19361(9) 0.51561(9) 0.25970(13) 0.0255(3) Uani 1 1 d . . .
O6 O 0.12371(11) 0.43876(10) 0.38474(16) 0.0378(4) Uani 1 1 d . . .
C1 C 0.00155(13) 0.64469(12) 0.67425(18) 0.0212(4) Uani 1 1 d . . .
C2 C 0.26087(14) 0.77194(14) 0.5176(2) 0.0274(5) Uani 1 1 d . . .
C3 C 0.15644(13) 0.50416(13) 0.35864(19) 0.0237(4) Uani 1 1 d . . .
C4 C 0.07718(13) 0.64157(13) 0.59956(19) 0.0232(4) Uani 1 1 d . . .
C5 C 0.13484(13) 0.70407(13) 0.60154(19) 0.0252(5) Uani 1 1 d . . .
H5 H 0.1301 0.7464 0.6562 0.030 Uiso 1 1 calc R . .
C6 C 0.19989(14) 0.70309(14) 0.5214(2) 0.0266(5) Uani 1 1 d . . .
C7 C 0.20723(14) 0.63902(14) 0.44099(19) 0.0270(5) Uani 1 1 d . . .
H7 H 0.2497 0.6391 0.3860 0.032 Uiso 1 1 calc R . .
C8 C 0.15131(13) 0.57479(14) 0.44245(18) 0.0246(5) Uani 1 1 d . . .
C9 C 0.08558(14) 0.57687(13) 0.52093(18) 0.0242(4) Uani 1 1 d . . .
H9 H 0.0472 0.5348 0.5206 0.029 Uiso 1 1 calc R . .

loop_
_atom_site_aniso_label
_atom_site_aniso_U_11
_atom_site_aniso_U_22
_atom_site_aniso_U_33
_atom_site_aniso_U_23
_atom_site_aniso_U_13
_atom_site_aniso_U_12
Li1 0.0245(18) 0.0231(18) 0.0287(18) 0.0037(14) 0.0025(15) 0.0021(15)
Zn1 0.01751(12) 0.01994(13) 0.02275(12) -0.00095(10) 0.00005(10) -0.00151(10)
O1 0.0198(7) 0.0253(8) 0.0182(7) -0.0012(6) 0.0008(6) 0.0006(6)
O2 0.0205(8) 0.0464(10) 0.0310(9) -0.0109(7) 0.0046(6) -0.0129(7)
O3 0.0335(8) 0.0264(8) 0.0396(9) -0.0079(8) 0.0066(8) -0.0146(7)
O4 0.0335(9) 0.0389(10) 0.0476(11) -0.0087(8) 0.0165(8) -0.0162(8)
O5 0.0311(8) 0.0262(8) 0.0192(7) -0.0027(6) -0.0005(6) 0.0029(6)
O6 0.0473(10) 0.0259(9) 0.0403(10) -0.0096(7) 0.0093(8) -0.0130(8)
C1 0.0223(10) 0.0199(10) 0.0215(11) 0.0015(8) 0.0021(9) -0.0025(8)
C2 0.0263(11) 0.0255(11) 0.0305(12) -0.0027(9) 0.0007(10) -0.0062(9)
C3 0.0232(11) 0.0245(11) 0.0236(11) -0.0050(9) -0.0015(8) 0.0011(8)
C4 0.0221(10) 0.0274(10) 0.0200(10) -0.0030(8) 0.0035(9) -0.0035(9)
C5 0.0274(11) 0.0241(11) 0.0242(11) -0.0068(9) 0.0048(9) -0.0058(8)
C6 0.0250(11) 0.0265(11) 0.0284(12) -0.0030(9) 0.0028(9) -0.0066(9)
C7 0.0276(11) 0.0264(11) 0.0268(12) -0.0051(9) 0.0072(9) -0.0051(9)
C8 0.0267(11) 0.0244(11) 0.0227(10) -0.0042(8) 0.0038(8) -0.0024(9)
C9 0.0251(10) 0.0231(10) 0.0243(10) -0.0035(9) 0.0032(9) -0.0085(9)

loop_
_atom_type_symbol
_atom_type_description
_atom_type_scat_dispersion_real
_atom_type_scat_dispersion_imag
_atom_type_scat_source
C C 0.0033 0.0016 'International Tables Vol C Tables 4.2.6.8 and 6.1.1.4'
H H 0.0000 0.0000 'International Tables Vol C Tables 4.2.6.8 and 6.1.1.4'
Li Li -0.0003 0.0001 'International Tables Vol C Tables 4.2.6.8 and 6.1.1.4'
O O 0.0106 0.0060 'International Tables Vol C Tables 4.2.6.8 and 6.1.1.4'
Zn Zn 0.2839 1.4301 'International Tables Vol C Tables 4.2.6.8 and 6.1.1.4'

loop_
_geom_angle_atom_site_label_1
_geom_angle_atom_site_label_2
_geom_angle_atom_site_label_3
_geom_angle
_geom_angle_site_symmetry_1
_geom_angle_site_symmetry_3
_geom_angle_publ_flag
O4 Li1 O6 107.69(19) 8_665 3_554 ?
O4 Li1 O1 110.28(19) 8_665 4_454 ?
O6 Li1 O1 105.56(19) 3_554 4_454 ?
O4 Li1 O5 137.9(2) 8_665 . ?
O6 Li1 O5 105.72(18) 3_554 . ?
O1 Li1 O5 84.16(14) 4_454 . ?
O4 Li1 Zn1 145.08(19) 8_665 4_454 ?
O6 Li1 Zn1 102.75(15) 3_554 4_454 ?
O1 Li1 Zn1 43.51(8) 4_454 4_454 ?
O5 Li1 Zn1 42.05(8) . 4_454 ?
O4 Li1 Zn1 65.75(12) 8_665 1_554 ?
O6 Li1 Zn1 58.47(11) 3_554 1_554 ?
O1 Li1 Zn1 83.77(13) 4_454 1_554 ?
O5 Li1 Zn1 156.25(17) . 1_554 ?
Zn1 Li1 Zn1 119.71(12) 4_454 1_554 ?
O3 Zn1 O2 116.94(8) 8_666 4_455 ?
O3 Zn1 O5 121.28(7) 8_666 3 ?
O2 Zn1 O5 116.10(7) 4_455 3 ?
O3 Zn1 O1 115.25(6) 8_666 . ?
O2 Zn1 O1 94.12(6) 4_455 . ?
O5 Zn1 O1 83.76(6) 3 . ?
O3 Zn1 Li1 137.87(9) 8_666 3 ?
O2 Zn1 Li1 101.91(9) 4_455 3 ?
O5 Zn1 Li1 42.76(9) 3 3 ?
O1 Zn1 Li1 42.40(8) . 3 ?
O3 Zn1 Li1 85.69(8) 8_666 1_556 ?
O2 Zn1 Li1 69.21(8) 4_455 1_556 ?
O5 Zn1 Li1 90.83(8) 3 1_556 ?
O1 Zn1 Li1 158.07(8) . 1_556 ?
Li1 Zn1 Li1 125.05(13) 3 1_556 ?
C1 O1 Li1 118.93(17) . 3 ?
C1 O1 Zn1 130.25(14) . . ?
Li1 O1 Zn1 94.09(12) 3 . ?
C1 O2 Zn1 142.84(15) . 3_554 ?
C2 O3 Zn1 116.26(14) . 8_666 ?
C2 O4 Li1 147.3(2) . 8_665 ?
C3 O5 Zn1 106.95(14) . 4_454 ?
C3 O5 Li1 131.69(18) . . ?
Zn1 O5 Li1 95.19(12) 4_454 . ?
C3 O6 Li1 159.14(19) . 4_455 ?
O2 C1 O1 124.9(2) . . ?
O2 C1 C4 114.85(18) . . ?
O1 C1 C4 120.26(18) . . ?
O4 C2 O3 124.9(2) . . ?
O4 C2 C6 119.2(2) . . ?
O3 C2 C6 115.8(2) . . ?
O6 C3 O5 122.7(2) . . ?
O6 C3 C8 119.66(19) . . ?
O5 C3 C8 117.64(19) . . ?
C9 C4 C5 120.23(19) . . ?
C9 C4 C1 117.89(19) . . ?
C5 C4 C1 121.72(18) . . ?
C4 C5 C6 119.84(19) . . ?
C4 C5 H5 120.1 . . ?
C6 C5 H5 120.1 . . ?
C7 C6 C5 119.8(2) . . ?
C7 C6 C2 119.2(2) . . ?
C5 C6 C2 121.0(2) . . ?
C6 C7 C8 120.2(2) . . ?
C6 C7 H7 119.9 . . ?
C8 C7 H7 119.9 . . ?
C7 C8 C9 119.7(2) . . ?
C7 C8 C3 122.56(19) . . ?
C9 C8 C3 117.68(19) . . ?
C4 C9 C8 120.1(2) . . ?
C4 C9 H9 119.9 . . ?
C8 C9 H9 119.9 . . ?

loop_
_geom_bond_atom_site_label_1
_geom_bond_atom_site_label_2
_geom_bond_distance
_geom_bond_site_symmetry_2
_geom_bond_publ_flag
Li1 O4 1.866(4) 8_665 ?
Li1 O6 1.905(4) 3_554 ?
Li1 O1 2.001(4) 4_454 ?
Li1 O5 2.018(4) . ?
Li1 Zn1 2.960(3) 4_454 ?
Li1 Zn1 3.128(4) 1_554 ?
Zn1 O3 1.9006(15) 8_666 ?
Zn1 O2 1.9432(15) 4_455 ?
Zn1 O5 1.9907(15) 3 ?
Zn1 O1 2.0431(14) . ?
Zn1 Li1 2.960(3) 3 ?
Zn1 Li1 3.128(4) 1_556 ?
O1 C1 1.265(2) . ?
O1 Li1 2.001(4) 3 ?
O2 C1 1.250(3) . ?
O2 Zn1 1.9432(15) 3_554 ?
O3 C2 1.280(3) . ?
O3 Zn1 1.9006(15) 8_666 ?
O4 C2 1.233(3) . ?
O4 Li1 1.866(4) 8_665 ?
O5 C3 1.284(3) . ?
O5 Zn1 1.9907(15) 4_454 ?
O6 C3 1.231(3) . ?
O6 Li1 1.905(4) 4_455 ?
C1 C4 1.496(3) . ?
C2 C6 1.503(3) . ?
C3 C8 1.494(3) . ?
C4 C9 1.387(3) . ?
C4 C5 1.389(3) . ?
C5 C6 1.395(3) . ?
C5 H5 0.9300 . ?
C6 C7 1.390(3) . ?
C7 C8 1.391(3) . ?
C7 H7 0.9300 . ?
C8 C9 1.392(3) . ?
C9 H9 0.9300 . ?
